data_2106731
loop_
_publ_author_name
'Tarimci, C.'
'Schempp, E.'

_publ_section_title
;
 Sodium chlorite trihydrate
;
_journal_name_full 'Acta Crystallographica B (24,1968-38,1982)'
_journal_page_first 2146
_journal_page_last 2149
_journal_volume 31
_journal_year 1975
_chemical_formula_sum 'Cl H6 Na O5'
_chemical_name_systematic 'Na (Cl O2) (H2 O)3'
_space_group_IT_number 2
_symmetry_space_group_name_Hall '-P 1'
_symmetry_space_group_name_H-M 'P -1'
_cell_angle_alpha 72.06
_cell_angle_beta 87.73
_cell_angle_gamma 70.88
_cell_formula_units_Z 2
_cell_length_a 5.492
_cell_length_b 6.412
_cell_length_c 8.832
_cell_volume 278.921
_citation_journal_id_ASTM ACBCAR
_cod_data_source_file Tarimci_ACBCAR_1975_66.cif
_cod_data_source_block H6Cl1Na1O5
_cod_original_cell_volume 278.9209
_cod_original_formula_sum 'H6 Cl1 Na1 O5'
_cod_database_code 2106731

loop_
_symmetry_equiv_pos_as_xyz
x,y,z
-x,-y,-z

loop_
_atom_site_label
_atom_site_type_symbol
_atom_site_fract_x
_atom_site_fract_y
_atom_site_fract_z
_atom_site_occupancy
_atom_site_U_iso_or_equiv
H2 H+1 0.273 0.301 0.734 1 0.0
O2 O-2 0.171 0.1858 0.2991 1 0.0
O5 O-2 0.2987 -0.2524 0.5091 1 0.0
O4 O-2 0.481 0.5981 0.1654 1 0.0
Cl1 Cl+3 0.0944 0.1839 0.1318 1 0.0
O1 O-2 0.8124 0.1766 0.1329 1 0.0
H5 H+1 0.274 0.869 0.452 1 0.0
Na1 Na+1 0.2637 0.4586 0.3956 1 0.0
H4 H+1 0.412 0.663 0.092 1 0.0
H1 H+1 0.182 0.141 0.723 1 0.0
O3 O-2 0.8259 -0.2798 0.3242 1 0.0
H3 H+1 0.434 0.54 0.844 1 0.0
H6 H+1 0.191 0.77 0.573 1 0.0
